data_4035480
loop_
_publ_author_name
'Krishnaswamy, Shobhana'
'Shashidhar, Mysore S.'

_publ_section_title
;
 Correlation of Intermolecular Acyl Transfer Reactivity with Noncovalent
 Lattice Interactions in Molecular Crystals: Toward Prediction of
 Reactivity of Organic Molecules in the Solid State.
;
_journal_issue 7
_journal_name_full 'The Journal of organic chemistry'
_journal_page_first 3952
_journal_page_last 3959
_journal_paper_doi 10.1021/acs.joc.8b00293
_journal_volume 83
_journal_year 2018
_chemical_formula_moiety 'C21 H16 I2 O8'
_chemical_formula_sum 'C21 H16 I2 O8'
_chemical_formula_weight 650.14
_chemical_name_systematic
; 
 '2,6-Di-O-(4-iodobenzoyl)-myo-inositol 1,3,5-orthoformate' 
;
_space_group_crystal_system monoclinic
_space_group_IT_number 14
_space_group_name_Hall '-P 2ybc'
_space_group_name_H-M_alt 'P 1 21/c 1'
_atom_sites_solution_hydrogens mixed
_audit_creation_method SHELXL-2014/7
_cell_angle_alpha 90
_cell_angle_beta 96.013(3)
_cell_angle_gamma 90
_cell_formula_units_Z 4
_cell_length_a 6.8984(12)
_cell_length_b 36.230(7)
_cell_length_c 8.3985(15)
_cell_measurement_reflns_used 4089
_cell_measurement_temperature 297(2)
_cell_measurement_theta_max 27.96
_cell_measurement_theta_min 2.25
_cell_volume 2087.5(7)
_computing_cell_refinement 'BRUKER SAINT'
_computing_data_collection 'BRUKER SMART'
_computing_data_reduction 'BRUKER SAINT'
_computing_molecular_graphics 'SHELXTL, Ortep3, Mercury 3.8'
_computing_publication_material 'SHELXTL, Platon'
_computing_structure_refinement 'SHELXL-2014/7 (Sheldrick, 2014)'
_computing_structure_solution 'SHELXS-97 (Sheldrick, 1990)'
_diffrn_ambient_temperature 297(2)
_diffrn_measured_fraction_theta_full 0.999
_diffrn_measured_fraction_theta_max 0.999
_diffrn_measurement_device_type 'CCD Area Detector'
_diffrn_measurement_method 'Phi and Omega Scan'
_diffrn_radiation_type MoK\a
_diffrn_radiation_wavelength 0.71073
_diffrn_reflns_av_R_equivalents 0.0287
_diffrn_reflns_av_unetI/netI 0.0314
_diffrn_reflns_Laue_measured_fraction_full 0.999
_diffrn_reflns_Laue_measured_fraction_max 0.999
_diffrn_reflns_limit_h_max 8
_diffrn_reflns_limit_h_min -7
_diffrn_reflns_limit_k_max 43
_diffrn_reflns_limit_k_min -33
_diffrn_reflns_limit_l_max 9
_diffrn_reflns_limit_l_min -9
_diffrn_reflns_number 10546
_diffrn_reflns_point_group_measured_fraction_full 0.999
_diffrn_reflns_point_group_measured_fraction_max 0.999
_diffrn_reflns_theta_full 24.998
_diffrn_reflns_theta_max 24.998
_diffrn_reflns_theta_min 2.249
_diffrn_source 'fine-focus sealed tube'
_exptl_absorpt_coefficient_mu 3.060
_exptl_absorpt_correction_T_max 1.000
_exptl_absorpt_correction_T_min 0.841
_exptl_absorpt_correction_type multi-scan
_exptl_absorpt_process_details 'Bruker Sadabs'
_exptl_crystal_colour colorless
_exptl_crystal_density_diffrn 2.069
_exptl_crystal_description plate
_exptl_crystal_F_000 1248
_exptl_crystal_size_max 0.146
_exptl_crystal_size_mid 0.066
_exptl_crystal_size_min 0.044
_refine_diff_density_max 0.874
_refine_diff_density_min -0.421
_refine_diff_density_rms 0.102
_refine_ls_extinction_method none
_refine_ls_goodness_of_fit_ref 1.083
_refine_ls_hydrogen_treatment mixed
_refine_ls_matrix_type full
_refine_ls_number_parameters 284
_refine_ls_number_reflns 3668
_refine_ls_number_restraints 1
_refine_ls_restrained_S_all 1.083
_refine_ls_R_factor_all 0.0353
_refine_ls_R_factor_gt 0.0294
_refine_ls_shift/su_max 0.001
_refine_ls_shift/su_mean 0.000
_refine_ls_structure_factor_coef Fsqd
_refine_ls_weighting_details 'w=1/[\s^2^(Fo^2^)+(0.0277P)^2^+1.8137P] where P=(Fo^2^+2Fc^2^)/3'
_refine_ls_weighting_scheme calc
_refine_ls_wR_factor_gt 0.0619
_refine_ls_wR_factor_ref 0.0642
_reflns_Friedel_coverage 0.000
_reflns_number_gt 3286
_reflns_number_total 3668
_reflns_threshold_expression 'I > 2\s(I)'
_cod_data_source_file jo8b00293_si_002.cif
_cod_data_source_block 9
_cod_original_cell_volume 2087.5(6)
_cod_original_sg_symbol_H-M 'P 21/c'
_cod_database_code 4035480
_shelx_shelxl_version_number 2014/7
_shelx_space_group_comment
;
The symmetry employed for this shelxl refinement is uniquely defined
by the following loop, which should always be used as a source of
symmetry information in preference to the above space-group names.
They are only intended as comments.
;
_shelx_estimated_absorpt_t_min 0.664
_shelx_estimated_absorpt_t_max 0.877

loop_
_space_group_symop_operation_xyz
'x, y, z'
'-x, y+1/2, -z+1/2'
'-x, -y, -z'
'x, -y-1/2, z-1/2'

loop_
_atom_site_label
_atom_site_type_symbol
_atom_site_fract_x
_atom_site_fract_y
_atom_site_fract_z
_atom_site_U_iso_or_equiv
_atom_site_adp_type
_atom_site_occupancy
_atom_site_site_symmetry_order
_atom_site_calc_flag
_atom_site_refinement_flags_posn
_atom_site_refinement_flags_adp
C1 C 0.9996(5) 0.42779(10) 0.3814(5) 0.0192(8) Uani 1 1 d . .
H1 H 1.0743 0.4128 0.4634 0.023 Uiso 1 1 calc R U
C2 C 0.8954(5) 0.40307(10) 0.2540(5) 0.0200(8) Uani 1 1 d . .
H2 H 0.7956 0.3886 0.3004 0.024 Uiso 1 1 calc R U
C3 C 0.8004(5) 0.42732(11) 0.1211(5) 0.0217(9) Uani 1 1 d . .
H3 H 0.7452 0.4118 0.0321 0.026 Uiso 1 1 calc R U
C4 C 0.6381(5) 0.45004(11) 0.1841(5) 0.0240(9) Uani 1 1 d . .
H4 H 0.5803 0.4665 0.0995 0.029 Uiso 1 1 calc R U
C5 C 0.7360(5) 0.47321(11) 0.3238(5) 0.0229(9) Uani 1 1 d . .
H5 H 0.6387 0.4887 0.3685 0.028 Uiso 1 1 calc R U
C6 C 0.8499(5) 0.45115(10) 0.4570(5) 0.0211(8) Uani 1 1 d . .
H6 H 0.9145 0.4677 0.5383 0.025 Uiso 1 1 calc R U
C7 C 1.0213(6) 0.47486(10) 0.1908(4) 0.0214(8) Uani 1 1 d . .
H7 H 1.1132 0.4918 0.1471 0.026 Uiso 1 1 calc R U
C8 C 1.0186(5) 0.34245(11) 0.2287(4) 0.0192(8) Uani 1 1 d . .
C9 C 1.1699(5) 0.31945(10) 0.1627(4) 0.0173(8) Uani 1 1 d . .
C10 C 1.1352(6) 0.28169(11) 0.1498(5) 0.0250(9) Uani 1 1 d . .
H10 H 1.0255 0.2715 0.1884 0.030 Uiso 1 1 calc R U
C11 C 1.2644(6) 0.25933(11) 0.0792(5) 0.0249(9) Uani 1 1 d . .
H11 H 1.2394 0.2342 0.0669 0.030 Uiso 1 1 calc R U
C12 C 1.4316(5) 0.27443(11) 0.0268(4) 0.0202(8) Uani 1 1 d . .
C13 C 1.4687(5) 0.31176(11) 0.0418(4) 0.0218(9) Uani 1 1 d . .
H13 H 1.5810 0.3217 0.0067 0.026 Uiso 1 1 calc R U
C14 C 1.3372(5) 0.33434(10) 0.1098(4) 0.0202(8) Uani 1 1 d . .
H14 H 1.3612 0.3595 0.1199 0.024 Uiso 1 1 calc R U
C15 C 0.6127(5) 0.43822(11) 0.6375(4) 0.0202(8) Uani 1 1 d . .
C16 C 0.4608(5) 0.41106(11) 0.6700(4) 0.0190(8) Uani 1 1 d . .
C17 C 0.3290(5) 0.42063(11) 0.7786(4) 0.0207(8) Uani 1 1 d . .
H17 H 0.3432 0.4429 0.8336 0.025 Uiso 1 1 calc R U
C18 C 0.1771(5) 0.39705(11) 0.8049(5) 0.0228(9) Uani 1 1 d . .
H18 H 0.0892 0.4034 0.8770 0.027 Uiso 1 1 calc R U
C19 C 0.1575(5) 0.36391(11) 0.7228(4) 0.0201(8) Uani 1 1 d . .
C20 C 0.2884(5) 0.35385(11) 0.6145(5) 0.0221(9) Uani 1 1 d . .
H20 H 0.2740 0.3315 0.5601 0.027 Uiso 1 1 calc R U
C21 C 0.4393(6) 0.37732(10) 0.5888(5) 0.0220(9) Uani 1 1 d . .
H21 H 0.5274 0.3707 0.5172 0.026 Uiso 1 1 calc R U
I1 I 1.63358(4) 0.23872(2) -0.06311(3) 0.02648(9) Uani 1 1 d . .
I2 I -0.07544(4) 0.32824(2) 0.75373(3) 0.02935(9) Uani 1 1 d . .
O1 O 1.1278(3) 0.45326(7) 0.3104(3) 0.0207(6) Uani 1 1 d . .
O2 O 1.0355(4) 0.37863(7) 0.1930(3) 0.0222(6) Uani 1 1 d . .
O3 O 0.9398(4) 0.45256(7) 0.0649(3) 0.0226(6) Uani 1 1 d . .
O4 O 0.4941(4) 0.42486(8) 0.2274(4) 0.0316(7) Uani 1 1 d D .
O5 O 0.8800(4) 0.49630(7) 0.2561(3) 0.0232(6) Uani 1 1 d . .
O6 O 0.7265(4) 0.42509(7) 0.5294(3) 0.0239(6) Uani 1 1 d . .
O7 O 0.8919(4) 0.33032(7) 0.3022(4) 0.0314(7) Uani 1 1 d . .
O8 O 0.6325(4) 0.46863(7) 0.6963(3) 0.0267(6) Uani 1 1 d . .
H4A H 0.397(5) 0.4359(13) 0.243(6) 0.062(18) Uiso 1 1 d D .

loop_
_atom_site_aniso_label
_atom_site_aniso_U_11
_atom_site_aniso_U_22
_atom_site_aniso_U_33
_atom_site_aniso_U_23
_atom_site_aniso_U_13
_atom_site_aniso_U_12
C1 0.0158(19) 0.020(2) 0.023(2) 0.0048(16) 0.0068(16) 0.0011(16)
C2 0.0156(19) 0.018(2) 0.029(2) -0.0018(17) 0.0122(16) 0.0048(16)
C3 0.020(2) 0.022(2) 0.023(2) -0.0029(17) 0.0046(16) -0.0005(16)
C4 0.019(2) 0.021(2) 0.033(2) 0.0042(18) 0.0064(17) 0.0015(17)
C5 0.021(2) 0.017(2) 0.033(2) 0.0026(17) 0.0122(17) 0.0031(16)
C6 0.021(2) 0.015(2) 0.028(2) -0.0008(17) 0.0101(17) -0.0033(16)
C7 0.023(2) 0.018(2) 0.025(2) 0.0032(17) 0.0077(17) -0.0006(17)
C8 0.018(2) 0.020(2) 0.019(2) -0.0024(16) 0.0017(16) -0.0016(17)
C9 0.020(2) 0.016(2) 0.0168(19) 0.0014(15) 0.0024(15) 0.0013(16)
C10 0.019(2) 0.023(2) 0.034(2) 0.0004(18) 0.0054(18) -0.0047(17)
C11 0.026(2) 0.014(2) 0.034(2) -0.0029(17) -0.0004(18) 0.0032(17)
C12 0.020(2) 0.022(2) 0.0181(19) -0.0006(16) 0.0007(16) 0.0076(17)
C13 0.019(2) 0.024(2) 0.022(2) 0.0042(17) 0.0045(16) 0.0015(17)
C14 0.023(2) 0.014(2) 0.023(2) 0.0012(16) 0.0018(17) 0.0021(16)
C15 0.020(2) 0.021(2) 0.020(2) 0.0013(17) 0.0056(16) 0.0049(17)
C16 0.0173(19) 0.021(2) 0.019(2) 0.0022(16) 0.0016(15) 0.0000(16)
C17 0.023(2) 0.017(2) 0.023(2) -0.0011(16) 0.0069(16) 0.0010(17)
C18 0.022(2) 0.025(2) 0.022(2) 0.0028(17) 0.0087(17) -0.0006(17)
C19 0.0166(19) 0.023(2) 0.020(2) 0.0060(17) 0.0002(16) -0.0038(16)
C20 0.027(2) 0.014(2) 0.026(2) 0.0023(17) 0.0039(17) 0.0003(17)
C21 0.023(2) 0.018(2) 0.026(2) 0.0003(17) 0.0092(17) 0.0024(17)
I1 0.02633(16) 0.02938(17) 0.02387(15) -0.00533(11) 0.00332(11) 0.01018(12)
I2 0.02551(16) 0.03448(18) 0.02841(16) 0.00288(12) 0.00442(11) -0.01176(12)
O1 0.0166(13) 0.0206(14) 0.0257(14) 0.0037(12) 0.0057(11) -0.0002(11)
O2 0.0215(14) 0.0141(14) 0.0335(16) 0.0011(12) 0.0148(12) 0.0046(11)
O3 0.0236(14) 0.0229(15) 0.0221(14) 0.0022(12) 0.0065(11) -0.0007(12)
O4 0.0149(15) 0.0293(17) 0.052(2) 0.0006(15) 0.0093(14) 0.0004(13)
O5 0.0236(14) 0.0174(14) 0.0305(15) 0.0019(12) 0.0114(12) -0.0009(12)
O6 0.0270(15) 0.0171(14) 0.0303(16) -0.0018(12) 0.0150(12) -0.0026(12)
O7 0.0291(16) 0.0260(16) 0.0425(18) 0.0038(14) 0.0195(14) 0.0005(13)
O8 0.0268(15) 0.0191(16) 0.0361(17) -0.0083(13) 0.0122(13) -0.0041(12)

loop_
_atom_type_symbol
_atom_type_description
_atom_type_scat_dispersion_real
_atom_type_scat_dispersion_imag
_atom_type_scat_source
C C 0.0033 0.0016 'International Tables Vol C Tables 4.2.6.8 and 6.1.1.4'
H H 0.0000 0.0000 'International Tables Vol C Tables 4.2.6.8 and 6.1.1.4'
O O 0.0106 0.0060 'International Tables Vol C Tables 4.2.6.8 and 6.1.1.4'
I I -0.4742 1.8119 'International Tables Vol C Tables 4.2.6.8 and 6.1.1.4'

loop_
_geom_angle_atom_site_label_1
_geom_angle_atom_site_label_2
_geom_angle_atom_site_label_3
_geom_angle
O1 C1 C2 110.5(3)
O1 C1 C6 106.7(3)
C2 C1 C6 109.3(3)
O1 C1 H1 110.1
C2 C1 H1 110.1
C6 C1 H1 110.1
O2 C2 C3 110.4(3)
O2 C2 C1 109.1(3)
C3 C2 C1 108.3(3)
O2 C2 H2 109.7
C3 C2 H2 109.7
C1 C2 H2 109.7
O3 C3 C2 110.9(3)
O3 C3 C4 108.0(3)
C2 C3 C4 109.5(3)
O3 C3 H3 109.5
C2 C3 H3 109.5
C4 C3 H3 109.5
O4 C4 C3 107.4(3)
O4 C4 C5 114.6(3)
C3 C4 C5 106.2(3)
O4 C4 H4 109.5
C3 C4 H4 109.5
C5 C4 H4 109.5
O5 C5 C6 105.5(3)
O5 C5 C4 106.1(3)
C6 C5 C4 115.1(3)
O5 C5 H5 110.0
C6 C5 H5 110.0
C4 C5 H5 110.0
O6 C6 C1 105.5(3)
O6 C6 C5 111.7(3)
C1 C6 C5 107.8(3)
O6 C6 H6 110.6
C1 C6 H6 110.6
C5 C6 H6 110.6
O3 C7 O5 112.0(3)
O3 C7 O1 110.7(3)
O5 C7 O1 111.0(3)
O3 C7 H7 107.6
O5 C7 H7 107.6
O1 C7 H7 107.6
O7 C8 O2 123.4(3)
O7 C8 C9 124.2(4)
O2 C8 C9 112.4(3)
C14 C9 C10 120.0(3)
C14 C9 C8 122.7(3)
C10 C9 C8 117.3(3)
C11 C10 C9 119.7(4)
C11 C10 H10 120.1
C9 C10 H10 120.1
C10 C11 C12 119.9(4)
C10 C11 H11 120.0
C12 C11 H11 120.0
C13 C12 C11 120.6(4)
C13 C12 I1 120.9(3)
C11 C12 I1 118.4(3)
C12 C13 C14 119.5(4)
C12 C13 H13 120.3
C14 C13 H13 120.3
C9 C14 C13 120.2(4)
C9 C14 H14 119.9
C13 C14 H14 119.9
O8 C15 O6 123.2(3)
O8 C15 C16 125.5(3)
O6 C15 C16 111.3(3)
C17 C16 C21 119.4(3)
C17 C16 C15 118.4(3)
C21 C16 C15 122.0(3)
C18 C17 C16 120.3(4)
C18 C17 H17 119.8
C16 C17 H17 119.8
C19 C18 C17 119.4(4)
C19 C18 H18 120.3
C17 C18 H18 120.3
C18 C19 C20 121.0(3)
C18 C19 I2 120.6(3)
C20 C19 I2 118.4(3)
C21 C20 C19 119.4(4)
C21 C20 H20 120.3
C19 C20 H20 120.3
C20 C21 C16 120.4(4)
C20 C21 H21 119.8
C16 C21 H21 119.8
C7 O1 C1 110.5(3)
C8 O2 C2 116.1(3)
C7 O3 C3 110.3(3)
C4 O4 H4A 110(4)
C7 O5 C5 111.4(3)
C15 O6 C6 117.6(3)

loop_
_geom_bond_atom_site_label_1
_geom_bond_atom_site_label_2
_geom_bond_distance
C1 O1 1.449(4)
C1 C2 1.518(5)
C1 C6 1.524(5)
C1 H1 0.9800
C2 O2 1.444(4)
C2 C3 1.514(5)
C2 H2 0.9800
C3 O3 1.442(5)
C3 C4 1.528(5)
C3 H3 0.9800
C4 O4 1.424(5)
C4 C5 1.540(6)
C4 H4 0.9800
C5 O5 1.459(4)
C5 C6 1.525(5)
C5 H5 0.9800
C6 O6 1.447(4)
C6 H6 0.9800
C7 O3 1.401(5)
C7 O5 1.403(4)
C7 O1 1.417(4)
C7 H7 0.9800
C8 O7 1.205(4)
C8 O2 1.352(5)
C8 C9 1.487(5)
C9 C14 1.388(5)
C9 C10 1.391(5)
C10 C11 1.383(6)
C10 H10 0.9300
C11 C12 1.390(6)
C11 H11 0.9300
C12 C13 1.380(5)
C12 I1 2.099(4)
C13 C14 1.388(5)
C13 H13 0.9300
C14 H14 0.9300
C15 O8 1.209(4)
C15 O6 1.348(4)
C15 C16 1.483(5)
C16 C17 1.398(5)
C16 C21 1.400(5)
C17 C18 1.388(5)
C17 H17 0.9300
C18 C19 1.384(5)
C18 H18 0.9300
C19 C20 1.396(5)
C19 I2 2.099(4)
C20 C21 1.378(5)
C20 H20 0.9300
C21 H21 0.9300
O4 H4A 0.80(2)

loop_
_geom_hbond_atom_site_label_D
_geom_hbond_atom_site_label_H
_geom_hbond_atom_site_label_A
_geom_hbond_distance_DH
_geom_hbond_distance_HA
_geom_hbond_distance_DA
_geom_hbond_angle_DHA
_geom_hbond_site_symmetry_A
O4 H4A O1 0.80(2) 2.10(2) 2.880(4) 166(5) 1_455
C5 H5 O8 0.98 2.44 3.293(5) 144.8 3_666
C6 H6 O5 0.98 2.49 3.458(5) 171.7 3_766
C7 H7 O8 0.98 2.53 3.212(5) 127.0 3_766

loop_
_geom_torsion_atom_site_label_1
_geom_torsion_atom_site_label_2
_geom_torsion_atom_site_label_3
_geom_torsion_atom_site_label_4
_geom_torsion
O1 C1 C2 O2 68.1(4)
C6 C1 C2 O2 -174.8(3)
O1 C1 C2 C3 -52.1(4)
C6 C1 C2 C3 65.0(4)
O2 C2 C3 O3 -66.7(4)
C1 C2 C3 O3 52.6(4)
O2 C2 C3 C4 174.1(3)
C1 C2 C3 C4 -66.5(4)
O3 C3 C4 O4 175.5(3)
C2 C3 C4 O4 -63.6(4)
O3 C3 C4 C5 -61.4(4)
C2 C3 C4 C5 59.5(4)
O4 C4 C5 O5 178.7(3)
C3 C4 C5 O5 60.3(4)
O4 C4 C5 C6 62.5(4)
C3 C4 C5 C6 -56.0(4)
O1 C1 C6 O6 -179.0(3)
C2 C1 C6 O6 61.6(4)
O1 C1 C6 C5 61.6(4)
C2 C1 C6 C5 -57.8(4)
O5 C5 C6 O6 -176.5(3)
C4 C5 C6 O6 -59.8(4)
O5 C5 C6 C1 -61.1(4)
C4 C5 C6 C1 55.6(4)
O7 C8 C9 C14 -165.6(4)
O2 C8 C9 C14 16.2(5)
O7 C8 C9 C10 16.7(6)
O2 C8 C9 C10 -161.5(3)
C14 C9 C10 C11 -2.2(6)
C8 C9 C10 C11 175.6(4)
C9 C10 C11 C12 2.3(6)
C10 C11 C12 C13 -1.1(6)
C10 C11 C12 I1 175.3(3)
C11 C12 C13 C14 -0.1(6)
I1 C12 C13 C14 -176.5(3)
C10 C9 C14 C13 0.9(6)
C8 C9 C14 C13 -176.7(3)
C12 C13 C14 C9 0.2(6)
O8 C15 C16 C17 -0.7(6)
O6 C15 C16 C17 -179.4(3)
O8 C15 C16 C21 175.6(4)
O6 C15 C16 C21 -3.0(5)
C21 C16 C17 C18 -0.6(6)
C15 C16 C17 C18 175.9(3)
C16 C17 C18 C19 0.2(6)
C17 C18 C19 C20 0.2(6)
C17 C18 C19 I2 -178.1(3)
C18 C19 C20 C21 -0.1(6)
I2 C19 C20 C21 178.2(3)
C19 C20 C21 C16 -0.3(6)
C17 C16 C21 C20 0.6(6)
C15 C16 C21 C20 -175.7(4)
O3 C7 O1 C1 -63.2(4)
O5 C7 O1 C1 61.8(4)
C2 C1 O1 C7 57.7(4)
C6 C1 O1 C7 -61.0(4)
O7 C8 O2 C2 2.4(5)
C9 C8 O2 C2 -179.4(3)
C3 C2 O2 C8 -129.2(3)
C1 C2 O2 C8 112.0(3)
O5 C7 O3 C3 -61.0(4)
O1 C7 O3 C3 63.5(4)
C2 C3 O3 C7 -58.8(4)
C4 C3 O3 C7 61.2(4)
O3 C7 O5 C5 61.7(4)
O1 C7 O5 C5 -62.6(4)
C6 C5 O5 C7 61.6(4)
C4 C5 O5 C7 -61.0(4)
O8 C15 O6 C6 -13.0(5)
C16 C15 O6 C6 165.6(3)
C1 C6 O6 C15 164.0(3)
C5 C6 O6 C15 -79.3(4)
